data_2210079
loop_
_publ_author_name
'Xiang, Jing'
'Li, Qing'
'Mei, Ping'

_publ_section_title
;
 Di-\m-chloro-bis[chloro(phenyl 2-pyridyl ketone
 oxime-\k^2^<i>N</i>,<i>N</i>')copper(II)]
;
_journal_coeditor_code BH2038
_journal_issue 9
_journal_name_full 'Acta Crystallographica Section E'
_journal_page_first m2348
_journal_page_last m2349
_journal_paper_doi 10.1107/S1600536806033836
_journal_volume 62
_journal_year 2006
_chemical_formula_iupac '[Cu2 Cl4 (C12 H10 N2 O)2]'
_chemical_formula_moiety 'C24 H20 Cl4 Cu2 N4 O2'
_chemical_formula_sum 'C24 H20 Cl4 Cu2 N4 O2'
_chemical_formula_weight 665.34
_chemical_name_systematic
;
Di-\m-chloro-bis[chloro(phenyl 2-pyridyl ketone oxime-\k^2^N,N')copper(II)]
;
_space_group_IT_number 14
_symmetry_cell_setting monoclinic
_symmetry_space_group_name_Hall '-P 2ybc'
_symmetry_space_group_name_H-M 'P 1 21/c 1'
_atom_sites_solution_hydrogens geom
_atom_sites_solution_primary direct
_atom_sites_solution_secondary difmap
_audit_creation_method SHELXL97
_cell_angle_alpha 90.00
_cell_angle_beta 101.218(2)
_cell_angle_gamma 90.00
_cell_formula_units_Z 2
_cell_length_a 10.3137(14)
_cell_length_b 13.8137(18)
_cell_length_c 9.4334(13)
_cell_measurement_reflns_used 240
_cell_measurement_temperature 295(2)
_cell_measurement_theta_max 26.0
_cell_measurement_theta_min 2.2
_cell_volume 1318.3(3)
_computing_cell_refinement SMART
_computing_data_collection 'SMART (Bruker, 2002)'
_computing_data_reduction 'SAINT (Bruker, 2002)'
_computing_molecular_graphics 'ORTEPII (Johnson, 1976)'
_computing_publication_material SHELXL97
_computing_structure_refinement 'SHELXL97 (Sheldrick, 1997)'
_computing_structure_solution 'SHELXS97 (Sheldrick, 1997)'
_diffrn_ambient_temperature 295(2)
_diffrn_measured_fraction_theta_full 0.956
_diffrn_measured_fraction_theta_max 0.985
_diffrn_measurement_device_type 'Bruker APEX area-dectector'
_diffrn_measurement_method '\f and \w'
_diffrn_radiation_monochromator graphite
_diffrn_radiation_source 'fine-focus sealed tube'
_diffrn_radiation_type MoK\a
_diffrn_radiation_wavelength 0.71073
_diffrn_reflns_av_R_equivalents 0.0216
_diffrn_reflns_av_sigmaI/netI 0.0288
_diffrn_reflns_limit_h_max 13
_diffrn_reflns_limit_h_min -10
_diffrn_reflns_limit_k_max 17
_diffrn_reflns_limit_k_min -18
_diffrn_reflns_limit_l_max 11
_diffrn_reflns_limit_l_min -12
_diffrn_reflns_number 8038
_diffrn_reflns_theta_full 27.87
_diffrn_reflns_theta_max 27.87
_diffrn_reflns_theta_min 2.01
_diffrn_standards_decay_% 0
_diffrn_standards_interval_count 0
_diffrn_standards_interval_time 0
_diffrn_standards_number 0
_exptl_absorpt_coefficient_mu 2.049
_exptl_absorpt_correction_T_max 0.664
_exptl_absorpt_correction_T_min 0.533
_exptl_absorpt_correction_type multi-scan
_exptl_absorpt_process_details '(SADABS; Bruker, 2002)'
_exptl_crystal_colour 'dark green'
_exptl_crystal_density_diffrn 1.676
_exptl_crystal_density_method 'not measured'
_exptl_crystal_description Block
_exptl_crystal_F_000 668.0
_exptl_crystal_size_max 0.32
_exptl_crystal_size_mid 0.26
_exptl_crystal_size_min 0.20
_refine_diff_density_max 0.645
_refine_diff_density_min -0.310
_refine_ls_extinction_method none
_refine_ls_goodness_of_fit_ref 1.077
_refine_ls_hydrogen_treatment constr
_refine_ls_matrix_type full
_refine_ls_number_parameters 163
_refine_ls_number_reflns 3010
_refine_ls_number_restraints 0
_refine_ls_restrained_S_all 1.077
_refine_ls_R_factor_all 0.0498
_refine_ls_R_factor_gt 0.0427
_refine_ls_shift/su_max 0.000
_refine_ls_shift/su_mean 0.000
_refine_ls_structure_factor_coef Fsqd
_refine_ls_weighting_details 'calc w = 1/[\s^2^(Fo^2^)+(0.0569P)^2^+0.7387P] where P=(Fo^2^+2Fc^2^)/3'
_refine_ls_weighting_scheme calc
_refine_ls_wR_factor_gt 0.1089
_refine_ls_wR_factor_ref 0.1128
_reflns_number_gt 2569
_reflns_number_total 3010
_reflns_threshold_expression I>2\s(I)
_cod_data_source_file bh2038.cif
_cod_data_source_block I
_cod_original_sg_symbol_H-M 'P 21/c'
_cod_database_code 2210079
_cod_database_fobs_code 2210079

loop_
_symmetry_equiv_pos_as_xyz
'x, y, z'
'-x, y+1/2, -z+1/2'
'-x, -y, -z'
'x, -y-1/2, z-1/2'

loop_
_atom_site_type_symbol
_atom_site_label
_atom_site_fract_x
_atom_site_fract_y
_atom_site_fract_z
_atom_site_U_iso_or_equiv
_atom_site_adp_type
_atom_site_calc_flag
_atom_site_refinement_flags
_atom_site_occupancy
Cu Cu1 0.09623(3) 0.40051(3) 0.05788(3) 0.03991(14) Uani d . 1
Cl Cl1 0.10583(8) 0.59494(5) 0.08485(8) 0.0495(2) Uani d . 1
Cl Cl2 0.20546(9) 0.38672(7) -0.12713(8) 0.0581(2) Uani d . 1
N N1 0.2663(2) 0.37741(19) 0.1968(2) 0.0420(5) Uani d . 1
N N2 0.0334(2) 0.38333(17) 0.2470(3) 0.0402(5) Uani d . 1
C C7 0.2665(3) 0.3676(2) 0.3319(3) 0.0377(6) Uani d . 1
O O1 0.3879(2) 0.3795(2) 0.1560(3) 0.0645(7) Uani d . 1
H H1 0.3782 0.3957 0.0710 0.097 Uiso calc R 1
C C8 0.1314(3) 0.3698(2) 0.3637(3) 0.0389(6) Uani d . 1
C C9 0.1039(3) 0.3577(2) 0.5001(3) 0.0481(7) Uani d . 1
H H13 0.1721 0.3471 0.5789 0.058 Uiso calc R 1
C C1 0.3874(3) 0.3533(2) 0.4427(3) 0.0417(7) Uani d . 1
C C12 -0.0904(3) 0.3862(2) 0.2669(4) 0.0519(8) Uani d . 1
H H10 -0.1577 0.3953 0.1869 0.062 Uiso calc R 1
C C2 0.4768(3) 0.2817(2) 0.4212(3) 0.0491(7) Uani d . 1
H H2 0.4585 0.2435 0.3386 0.059 Uiso calc R 1
C C6 0.4169(4) 0.4109(2) 0.5651(3) 0.0585(9) Uani d . 1
H H6 0.3583 0.4588 0.5818 0.070 Uiso calc R 1
C C10 -0.0252(4) 0.3614(3) 0.5189(4) 0.0577(9) Uani d . 1
H H12 -0.0451 0.3540 0.6102 0.069 Uiso calc R 1
C C3 0.5918(3) 0.2667(3) 0.5207(4) 0.0655(10) Uani d . 1
H H3 0.6494 0.2174 0.5066 0.079 Uiso calc R 1
C C11 -0.1239(4) 0.3762(3) 0.4007(4) 0.0590(9) Uani d . 1
H H11 -0.2118 0.3796 0.4105 0.071 Uiso calc R 1
C C5 0.5359(5) 0.3963(3) 0.6633(4) 0.0734(13) Uani d . 1
H H5 0.5573 0.4354 0.7447 0.088 Uiso calc R 1
C C4 0.6207(4) 0.3245(4) 0.6396(4) 0.0733(12) Uani d . 1
H H4 0.6992 0.3150 0.7058 0.088 Uiso calc R 1

loop_
_atom_site_aniso_label
_atom_site_aniso_U_11
_atom_site_aniso_U_22
_atom_site_aniso_U_33
_atom_site_aniso_U_12
_atom_site_aniso_U_13
_atom_site_aniso_U_23
Cu1 0.0452(2) 0.0492(2) 0.02348(19) 0.00573(15) 0.00205(14) 0.00104(13)
Cl1 0.0507(5) 0.0516(4) 0.0390(4) -0.0039(3) -0.0086(3) -0.0028(3)
Cl2 0.0709(6) 0.0785(6) 0.0253(3) 0.0202(4) 0.0103(3) 0.0009(3)
N1 0.0428(13) 0.0583(14) 0.0256(11) 0.0104(11) 0.0085(9) -0.0003(10)
N2 0.0448(14) 0.0443(13) 0.0320(12) 0.0012(10) 0.0084(10) 0.0036(9)
C7 0.0464(16) 0.0421(14) 0.0237(12) 0.0050(12) 0.0048(11) 0.0003(10)
O1 0.0574(15) 0.1032(19) 0.0351(12) 0.0098(13) 0.0142(10) 0.0037(12)
C8 0.0505(17) 0.0385(13) 0.0279(13) 0.0024(12) 0.0079(12) -0.0005(10)
C9 0.062(2) 0.0545(17) 0.0297(14) 0.0035(14) 0.0120(13) 0.0023(13)
C1 0.0487(17) 0.0496(16) 0.0249(12) -0.0092(12) 0.0025(11) 0.0030(11)
C12 0.0503(19) 0.0543(18) 0.0512(19) 0.0009(14) 0.0099(15) 0.0080(14)
C2 0.0412(16) 0.066(2) 0.0394(15) 0.0005(14) 0.0058(12) 0.0041(14)
C6 0.090(3) 0.0535(18) 0.0296(14) -0.0120(17) 0.0052(16) -0.0003(13)
C10 0.075(2) 0.060(2) 0.0441(18) 0.0007(17) 0.0277(17) 0.0056(15)
C3 0.0389(17) 0.098(3) 0.058(2) -0.0016(17) 0.0050(15) 0.017(2)
C11 0.056(2) 0.061(2) 0.067(2) 0.0023(16) 0.0296(17) 0.0082(17)
C5 0.101(3) 0.082(3) 0.0290(16) -0.046(2) -0.0078(18) 0.0032(16)
C4 0.051(2) 0.111(3) 0.051(2) -0.024(2) -0.0054(17) 0.020(2)

loop_
_atom_type_symbol
_atom_type_description
_atom_type_scat_dispersion_real
_atom_type_scat_dispersion_imag
_atom_type_scat_source
C C 0.0033 0.0016 'International Tables Vol C Tables 4.2.6.8 and 6.1.1.4'
H H 0.0000 0.0000 'International Tables Vol C Tables 4.2.6.8 and 6.1.1.4'
N N 0.0061 0.0033 'International Tables Vol C Tables 4.2.6.8 and 6.1.1.4'
O O 0.0106 0.0060 'International Tables Vol C Tables 4.2.6.8 and 6.1.1.4'
Cl Cl 0.1484 0.1585 'International Tables Vol C Tables 4.2.6.8 and 6.1.1.4'
Cu Cu 0.3201 1.2651 'International Tables Vol C Tables 4.2.6.8 and 6.1.1.4'

loop_
_geom_angle_atom_site_label_1
_geom_angle_atom_site_label_2
_geom_angle_atom_site_label_3
_geom_angle_site_symmetry_1
_geom_angle_site_symmetry_3
_geom_angle
_geom_angle_publ_flag
N1 Cu1 N2 . . 78.15(10) yes
N1 Cu1 Cl1 . 3_565 171.11(8) yes
N2 Cu1 Cl1 . 3_565 96.46(8) yes
N1 Cu1 Cl2 . . 89.25(7) yes
N2 Cu1 Cl2 . . 164.09(7) yes
Cl1 Cu1 Cl2 3_565 . 94.76(3) yes
N1 Cu1 Cl1 . . 94.91(8) yes
N2 Cu1 Cl1 . . 92.62(7) yes
Cl1 Cu1 Cl1 3_565 . 92.37(3) yes
Cl2 Cu1 Cl1 . . 98.16(3) yes
Cu1 Cl1 Cu1 3_565 . 87.63(3) ?
C7 N1 O1 . . 117.0(2) ?
C7 N1 Cu1 . . 120.0(2) ?
O1 N1 Cu1 . . 122.83(17) ?
C12 N2 C8 . . 118.4(3) ?
C12 N2 Cu1 . . 127.0(2) ?
C8 N2 Cu1 . . 114.6(2) ?
N1 C7 C1 . . 123.8(3) ?
N1 C7 C8 . . 112.3(2) ?
C1 C7 C8 . . 123.8(2) ?
N1 O1 H1 . . 109.5 ?
N2 C8 C9 . . 121.2(3) ?
N2 C8 C7 . . 114.9(2) ?
C9 C8 C7 . . 124.0(3) ?
C10 C9 C8 . . 119.6(3) ?
C10 C9 H13 . . 120.2 ?
C8 C9 H13 . . 120.2 ?
C6 C1 C2 . . 119.0(3) ?
C6 C1 C7 . . 122.1(3) ?
C2 C1 C7 . . 118.9(3) ?
N2 C12 C11 . . 123.1(3) ?
N2 C12 H10 . . 118.4 ?
C11 C12 H10 . . 118.4 ?
C3 C2 C1 . . 121.0(3) ?
C3 C2 H2 . . 119.5 ?
C1 C2 H2 . . 119.5 ?
C1 C6 C5 . . 119.3(4) ?
C1 C6 H6 . . 120.3 ?
C5 C6 H6 . . 120.3 ?
C11 C10 C9 . . 119.0(3) ?
C11 C10 H12 . . 120.5 ?
C9 C10 H12 . . 120.5 ?
C4 C3 C2 . . 119.6(4) ?
C4 C3 H3 . . 120.2 ?
C2 C3 H3 . . 120.2 ?
C10 C11 C12 . . 118.7(3) ?
C10 C11 H11 . . 120.6 ?
C12 C11 H11 . . 120.6 ?
C4 C5 C6 . . 120.1(3) ?
C4 C5 H5 . . 119.9 ?
C6 C5 H5 . . 119.9 ?
C3 C4 C5 . . 120.9(4) ?
C3 C4 H4 . . 119.5 ?
C5 C4 H4 . . 119.5 ?

loop_
_geom_bond_atom_site_label_1
_geom_bond_atom_site_label_2
_geom_bond_site_symmetry_2
_geom_bond_distance
_geom_bond_publ_flag
Cu1 N1 . 2.001(2) yes
Cu1 N2 . 2.027(2) yes
Cu1 Cl1 3_565 2.2513(8) yes
Cu1 Cl2 . 2.2620(9) yes
Cu1 Cl1 . 2.6977(9) yes
Cl1 Cu1 3_565 2.2513(8) yes
N1 C7 . 1.281(3) ?
N1 O1 . 1.381(3) ?
N2 C12 . 1.326(4) ?
N2 C8 . 1.355(4) ?
C7 C1 . 1.476(4) ?
C7 C8 . 1.482(4) ?
O1 H1 . 0.8200 ?
C8 C9 . 1.381(4) ?
C9 C10 . 1.378(5) ?
C9 H13 . 0.9300 ?
C1 C6 . 1.387(4) ?
C1 C2 . 1.393(5) ?
C12 C11 . 1.378(5) ?
C12 H10 . 0.9300 ?
C2 C3 . 1.378(4) ?
C2 H2 . 0.9300 ?
C6 C5 . 1.401(6) ?
C6 H6 . 0.9300 ?
C10 C11 . 1.371(5) ?
C10 H12 . 0.9300 ?
C3 C4 . 1.362(6) ?
C3 H3 . 0.9300 ?
C11 H11 . 0.9300 ?
C5 C4 . 1.369(6) ?
C5 H5 . 0.9300 ?
C4 H4 . 0.9300 ?

loop_
_geom_hbond_atom_site_label_D
_geom_hbond_atom_site_label_H
_geom_hbond_atom_site_label_A
_geom_hbond_distance_DH
_geom_hbond_distance_HA
_geom_hbond_distance_DA
_geom_hbond_angle_DHA
_geom_hbond_publ_flag
O1 H1 Cl2 0.82 2.32 2.954(3) 134.6 yes
